data_7240810
loop_
_publ_author_name
'Cui, Luxia'
'Ono, Toshikazu'
'Hossain, Md. Jakir'
'Hisaeda, Yoshio'

_publ_section_title
;
 Electrochemically driven, cobalt--carbon bond-mediated direct
 intramolecular cyclic and acyclic perfluoroalkylation of (hetero)arenes
 using X(CF2)4X
;
_journal_issue 42
_journal_name_full 'RSC Advances'
_journal_page_first 24862
_journal_page_last 24866
_journal_paper_doi 10.1039/D0RA05295G
_journal_volume 10
_journal_year 2020
_chemical_formula_moiety '0.5(C26 H14 F16 N2)'
_chemical_formula_sum 'C13 H7 F8 N'
_chemical_formula_weight 329.20
_space_group_crystal_system orthorhombic
_space_group_IT_number 62
_space_group_name_Hall '-P 2ac 2n'
_space_group_name_H-M_alt 'P n m a'
_atom_sites_solution_hydrogens geom
_atom_sites_solution_primary dual
_audit_creation_date 2020-01-09
_audit_creation_method
;
Olex2 1.2-ac3
(compiled 2017.02.24 svn.r3390 for Rigaku Oxford Diffraction, GUI svn.r5318)
;
_audit_update_record
;
2020-05-18 deposited with the CCDC.	2020-06-19 downloaded from the CCDC.
;
_cell_angle_alpha 90
_cell_angle_beta 90
_cell_angle_gamma 90
_cell_formula_units_Z 4
_cell_length_a 13.1069(9)
_cell_length_b 6.8506(6)
_cell_length_c 13.7875(12)
_cell_measurement_reflns_used 1706
_cell_measurement_temperature 123
_cell_measurement_theta_max 29.1940
_cell_measurement_theta_min 3.2580
_cell_volume 1237.98(17)
_computing_cell_refinement 'CrysAlisPro 1.171.39.32e (Rigaku OD, 2017)'
_computing_data_collection 'CrysAlisPro 1.171.39.32e (Rigaku OD, 2017)'
_computing_data_reduction 'CrysAlisPro 1.171.39.32e (Rigaku OD, 2017)'
_computing_molecular_graphics 'Olex2 (Dolomanov et al., 2009)'
_computing_publication_material 'Olex2 (Dolomanov et al., 2009)'
_computing_structure_refinement 'ShelXL (Sheldrick, 2015)'
_computing_structure_solution 'ShelXT (Sheldrick, 2015)'
_diffrn_ambient_temperature 123
_diffrn_detector 'CCD plate'
_diffrn_measured_fraction_theta_full 0.999
_diffrn_measured_fraction_theta_max 0.999
_diffrn_measurement_details
;
List of Runs (angles in degrees, time in seconds):

  # Type    Start    End  Width  t~exp~   \w     \q     \k     \f   Frames
#--------------------------------------------------------------------------
  1  \w    -74.00 119.00   1.00   65.00    --   30.00  54.00 -30.00  193
  2  \w    -74.00 119.00   1.00   65.00    --   30.00  54.00 -30.00  193
;
_diffrn_measurement_device 'two-circle diffractometer'
_diffrn_measurement_device_type 'XtaLAB Mini (JP)'
_diffrn_measurement_method '\w scans'
_diffrn_orient_matrix_type 'CrysAlisPro convention (1999,Acta A55,543-557)'
_diffrn_orient_matrix_UB_11 0.0055181000
_diffrn_orient_matrix_UB_12 -0.0065695000
_diffrn_orient_matrix_UB_13 0.0510798000
_diffrn_orient_matrix_UB_21 -0.0536812000
_diffrn_orient_matrix_UB_22 -0.0072805000
_diffrn_orient_matrix_UB_23 0.0050021000
_diffrn_orient_matrix_UB_31 0.0034910000
_diffrn_orient_matrix_UB_32 -0.1031355000
_diffrn_orient_matrix_UB_33 -0.0036259000
_diffrn_radiation_monochromator graphite
_diffrn_radiation_probe x-ray
_diffrn_radiation_type MoK\a
_diffrn_radiation_wavelength 0.71073
_diffrn_reflns_av_R_equivalents 0.0266
_diffrn_reflns_av_unetI/netI 0.0159
_diffrn_reflns_Laue_measured_fraction_full 0.999
_diffrn_reflns_Laue_measured_fraction_max 0.999
_diffrn_reflns_limit_h_max 12
_diffrn_reflns_limit_h_min -16
_diffrn_reflns_limit_k_max 8
_diffrn_reflns_limit_k_min -8
_diffrn_reflns_limit_l_max 12
_diffrn_reflns_limit_l_min -17
_diffrn_reflns_number 8233
_diffrn_reflns_point_group_measured_fraction_full 0.999
_diffrn_reflns_point_group_measured_fraction_max 0.999
_diffrn_reflns_theta_full 25.242
_diffrn_reflns_theta_max 26.366
_diffrn_reflns_theta_min 2.955
_diffrn_source 'fine-focus sealed X-ray tube'
_diffrn_source_type 'Enhance (Mo) X-ray Source'
_exptl_absorpt_coefficient_mu 0.189
_exptl_absorpt_correction_T_max 1.00000
_exptl_absorpt_correction_T_min 0.94292
_exptl_absorpt_correction_type multi-scan
_exptl_absorpt_process_details
;
CrysAlisPro 1.171.39.32e (Rigaku Oxford Diffraction, 2017)
Empirical absorption correction using spherical harmonics,
 implemented in SCALE3 ABSPACK scaling algorithm.
;
_exptl_crystal_colour colourless
_exptl_crystal_colour_primary colourless
_exptl_crystal_density_diffrn 1.766
_exptl_crystal_description needle
_exptl_crystal_F_000 656
_exptl_crystal_size_max 0.5
_exptl_crystal_size_mid 0.03
_exptl_crystal_size_min 0.03
_refine_diff_density_max 0.229
_refine_diff_density_min -0.210
_refine_diff_density_rms 0.048
_refine_ls_extinction_method none
_refine_ls_goodness_of_fit_ref 1.054
_refine_ls_hydrogen_treatment constr
_refine_ls_matrix_type full
_refine_ls_number_parameters 167
_refine_ls_number_reflns 1376
_refine_ls_number_restraints 84
_refine_ls_restrained_S_all 1.032
_refine_ls_R_factor_all 0.0426
_refine_ls_R_factor_gt 0.0313
_refine_ls_shift/su_max 0.000
_refine_ls_shift/su_mean 0.000
_refine_ls_structure_factor_coef Fsqd
_refine_ls_weighting_details 'w=1/[\s^2^(Fo^2^)+(0.0520P)^2^+0.2960P] where P=(Fo^2^+2Fc^2^)/3'
_refine_ls_weighting_scheme calc
_refine_ls_wR_factor_gt 0.0840
_refine_ls_wR_factor_ref 0.0924
_reflns_Friedel_coverage 0.000
_reflns_number_gt 1121
_reflns_number_total 1376
_reflns_threshold_expression 'I > 2\s(I)'
_cod_data_source_file d0ra05295g2.cif
_cod_data_source_block 7a
_cod_depositor_comments 'Adding full bibliography for 7240808--7240811.cif.'
_cod_database_code 7240810
_shelx_shelxl_version_number 2017/1
_chemical_oxdiff_formula 'C H N F'
_chemical_oxdiff_usercomment 'Cui methylindole Cyclicperfluoroalkylation'
_shelx_space_group_comment
;
The symmetry employed for this shelxl refinement is uniquely defined
by the following loop, which should always be used as a source of
symmetry information in preference to the above space-group names.
They are only intended as comments.
;
_diffrn_oxdiff_ac3_digest_frames
;
01b263afbe41efe93db275c1d0ebd0a7a600386f4cd
;
_reflns_odcompleteness_completeness 99.80
_reflns_odcompleteness_iscentric 1
_reflns_odcompleteness_theta 26.32
_olex2_refinement_description
;
1. Fixed Uiso
 At 1.2 times of:
  All C(H) groups
 At 1.5 times of:
  All C(H,H,H) groups
2. Uiso/Uaniso restraints and constraints
F8 \\sim C7 \\sim C8 \\sim C10 \\sim C13 \\sim F1 \\sim F4 \\sim F6 \\sim C12
\\sim C11 \\sim F7 \\sim F5 \\sim F2 \\sim F3 \\sim C8 \\sim C7 \\sim C13 \\sim
C8 \\sim C10 \\sim C7 \\sim F7 \\sim C13 \\sim F8 \\sim C13 \\sim C12 \\sim C13
\\sim F1 \\sim C10 \\sim F2 \\sim C10 \\sim C11 \\sim C10 \\sim F6 \\sim C12
\\sim C12 \\sim C11 \\sim F5 \\sim C12 \\sim F4 \\sim C11 \\sim F3 \\sim C11:
within 2A with sigma of 0.01 and sigma for terminal atoms of 0.02
3. Others
 Fixed Sof: F8(0.5) C10(0.5) F1(0.5) H9A(0.5) H9B(0.5) H9C(0.5) F4(0.5)
 F6(0.5) C12(0.5) C11(0.5) F7(0.5) F5(0.5) F2(0.5) F3(0.5)
4.a Aromatic/amide H refined with riding coordinates:
 C2(H2), C5(H5), C3(H3), C4(H4)
4.b Idealised Me refined as rotating group:
 C9(H9A,H9B,H9C)
;
_olex2_submission_special_instructions 'No special instructions were received'
_oxdiff_exptl_absorpt_empirical_details
;
Empirical correction (ABSPACK) includes:
- Absorption correction using spherical harmonics
- Frame scaling
;
_oxdiff_exptl_absorpt_empirical_full_max 1.143
_oxdiff_exptl_absorpt_empirical_full_min 0.883

loop_
_space_group_symop_operation_xyz
'x, y, z'
'-x+1/2, -y, z+1/2'
'-x, y+1/2, -z'
'x+1/2, -y+1/2, -z+1/2'
'-x, -y, -z'
'x-1/2, y, -z-1/2'
'x, -y-1/2, z'
'-x-1/2, y-1/2, z-1/2'

loop_
_atom_site_label
_atom_site_type_symbol
_atom_site_fract_x
_atom_site_fract_y
_atom_site_fract_z
_atom_site_U_iso_or_equiv
_atom_site_adp_type
_atom_site_occupancy
_atom_site_site_symmetry_order
_atom_site_calc_flag
_atom_site_refinement_flags_posn
_atom_site_refinement_flags_adp
_atom_site_refinement_flags_occupancy
_atom_site_disorder_assembly
_atom_site_disorder_group
N1 N 0.60207(11) 0.250000 0.38539(10) 0.0225(3) Uani 1 2 d S T P A .
F8 F 0.81408(18) 0.4410(4) 0.34589(17) 0.0398(5) Uani 0.5 1 d . U . A -1
C7 C 0.67945(13) 0.250000 0.53090(12) 0.0196(4) Uani 1 2 d S TU P . .
C8 C 0.69404(13) 0.250000 0.43207(13) 0.0199(4) Uani 1 2 d S TU P A .
C1 C 0.52636(13) 0.250000 0.45527(13) 0.0215(4) Uani 1 2 d S T P . .
C6 C 0.57211(14) 0.250000 0.54772(13) 0.0209(4) Uani 1 2 d S T P . .
C2 C 0.42008(14) 0.250000 0.44328(15) 0.0275(4) Uani 1 2 d S T P . .
H2 H 0.389753 0.250000 0.380692 0.033 Uiso 1 2 calc RS T P . .
C10 C 0.76314(17) 0.238(5) 0.60211(16) 0.025(2) Uani 0.5 1 d . U . A -1
C13 C 0.79529(14) 0.250000 0.38363(13) 0.0280(4) Uani 1 2 d S TU P . .
C5 C 0.51042(16) 0.250000 0.63123(14) 0.0290(4) Uani 1 2 d S T P . .
H5 H 0.539780 0.250000 0.694221 0.035 Uiso 1 2 calc RS T P A .
F1 F 0.74533(16) 0.3621(4) 0.67857(14) 0.0429(5) Uani 0.5 1 d . U . A -1
C3 C 0.36181(15) 0.250000 0.52611(16) 0.0322(5) Uani 1 2 d S T P . .
H3 H 0.289570 0.250000 0.520513 0.039 Uiso 1 2 calc RS T P A .
C9 C 0.58302(16) 0.250000 0.28098(13) 0.0338(5) Uani 1 2 d S T P . .
H9A H 0.526095 0.337933 0.266317 0.051 Uiso 0.5 1 calc GR . . A -1
H9B H 0.565875 0.117469 0.259757 0.051 Uiso 0.5 1 calc GR . . A -1
H9C H 0.644308 0.294598 0.246823 0.051 Uiso 0.5 1 calc GR . . A -1
C4 C 0.40616(16) 0.250000 0.61884(16) 0.0338(5) Uani 1 2 d S T P A .
H4 H 0.363209 0.250000 0.674347 0.041 Uiso 1 2 calc RS T P . .
F4 F 0.86762(14) 0.4967(2) 0.54544(13) 0.0379(4) Uani 0.5 1 d . U . A -1
F6 F 0.88346(13) 0.0124(3) 0.46667(13) 0.0379(4) Uani 0.5 1 d . U . A -1
C12 C 0.88081(18) 0.2085(4) 0.45604(18) 0.0294(10) Uani 0.5 1 d . U . A -1
C11 C 0.86552(19) 0.3003(4) 0.55569(18) 0.0290(8) Uani 0.5 1 d . U . A -1
F7 F 0.80283(18) 0.1347(4) 0.30804(15) 0.0420(6) Uani 0.5 1 d . U . A -1
F5 F 0.97120(10) 0.235(8) 0.41891(11) 0.043(4) Uani 0.5 1 d . U . A -1
F2 F 0.77493(16) 0.0612(3) 0.64272(15) 0.0398(5) Uani 0.5 1 d . U . A -1
F3 F 0.94357(11) 0.264(8) 0.61452(11) 0.039(4) Uani 0.5 1 d . U . A -1

loop_
_atom_site_aniso_label
_atom_site_aniso_U_11
_atom_site_aniso_U_22
_atom_site_aniso_U_33
_atom_site_aniso_U_23
_atom_site_aniso_U_13
_atom_site_aniso_U_12
N1 0.0214(7) 0.0268(8) 0.0193(7) 0.000 -0.0028(6) 0.000
F8 0.0341(10) 0.0490(14) 0.0363(13) 0.0171(10) 0.0041(10) -0.0093(10)
C7 0.0206(8) 0.0193(8) 0.0188(8) 0.000 0.0007(7) 0.000
C8 0.0198(8) 0.0198(9) 0.0200(8) 0.000 -0.0009(7) 0.000
C1 0.0207(9) 0.0160(8) 0.0278(9) 0.000 0.0003(7) 0.000
C6 0.0218(9) 0.0163(8) 0.0245(9) 0.000 0.0017(7) 0.000
C2 0.0212(9) 0.0204(9) 0.0407(11) 0.000 -0.0046(8) 0.000
C10 0.0266(10) 0.029(6) 0.0185(9) -0.004(3) -0.0019(7) 0.004(3)
C13 0.0252(9) 0.0413(11) 0.0174(8) 0.000 0.0036(7) 0.000
C5 0.0317(10) 0.0281(10) 0.0272(10) 0.000 0.0085(8) 0.000
F1 0.0364(12) 0.0684(15) 0.0240(10) -0.0175(10) -0.0044(8) 0.0019(10)
C3 0.0203(9) 0.0198(9) 0.0565(13) 0.000 0.0048(9) 0.000
C9 0.0328(11) 0.0486(13) 0.0200(9) 0.000 -0.0068(8) 0.000
C4 0.0305(10) 0.0265(10) 0.0446(12) 0.000 0.0163(9) 0.000
F4 0.0353(9) 0.0356(10) 0.0428(10) -0.0056(8) -0.0031(8) -0.0096(8)
F6 0.0328(10) 0.0364(10) 0.0446(10) -0.0042(8) 0.0006(7) 0.0112(8)
C12 0.0185(10) 0.035(3) 0.0346(13) -0.0018(11) 0.0038(9) 0.0010(11)
C11 0.0217(11) 0.038(2) 0.0271(11) -0.0006(10) -0.0078(9) -0.0004(10)
F7 0.0333(11) 0.0651(17) 0.0277(12) -0.0173(10) 0.0057(9) 0.0050(11)
F5 0.0188(6) 0.071(13) 0.0402(7) 0.003(3) 0.0069(5) 0.003(3)
F2 0.0362(11) 0.0486(13) 0.0346(12) 0.0197(9) -0.0050(9) 0.0035(10)
F3 0.0243(6) 0.059(12) 0.0349(7) 0.000(2) -0.0116(5) -0.006(4)

loop_
_atom_type_symbol
_atom_type_description
_atom_type_scat_dispersion_real
_atom_type_scat_dispersion_imag
_atom_type_scat_source
C C 0.0033 0.0016 'International Tables Vol C Tables 4.2.6.8 and 6.1.1.4'
H H 0.0000 0.0000 'International Tables Vol C Tables 4.2.6.8 and 6.1.1.4'
F F 0.0171 0.0103 'International Tables Vol C Tables 4.2.6.8 and 6.1.1.4'
N N 0.0061 0.0033 'International Tables Vol C Tables 4.2.6.8 and 6.1.1.4'

loop_
_geom_angle_atom_site_label_1
_geom_angle_atom_site_label_2
_geom_angle_atom_site_label_3
_geom_angle
_geom_angle_site_symmetry_1
_geom_angle_site_symmetry_3
_geom_angle_publ_flag
C8 N1 C1 107.74(14) . . ?
C8 N1 C9 127.94(15) . . ?
C1 N1 C9 124.31(15) . . ?
C8 C7 C6 107.35(15) . . ?
C8 C7 C10 123.78(17) . . ?
C6 C7 C10 128.73(18) . . ?
N1 C8 C7 110.12(15) . . ?
N1 C8 C13 125.18(16) . . ?
C7 C8 C13 124.70(16) . . ?
N1 C1 C6 108.97(15) . . ?
N1 C1 C2 129.08(17) . . ?
C2 C1 C6 121.96(17) . . ?
C1 C6 C7 105.83(15) . . ?
C5 C6 C7 134.44(17) . . ?
C5 C6 C1 119.73(17) . . ?
C1 C2 H2 121.5 . . ?
C3 C2 C1 117.00(18) . . ?
C3 C2 H2 121.5 . . ?
C7 C10 C11 110.7(7) . . ?
F1 C10 C7 110.4(13) . . ?
F1 C10 C11 107.1(16) . . ?
F2 C10 C7 114.5(18) . . ?
F2 C10 F1 104.9(6) . . ?
F2 C10 C11 108.8(11) . . ?
F8 C13 C8 108.51(12) . . ?
F8 C13 C12 106.38(17) . . ?
C8 C13 C12 111.19(16) . . ?
F7 C13 F8 104.4(2) . . ?
F7 C13 C8 115.12(16) . . ?
F7 C13 C12 110.61(17) . . ?
C6 C5 H5 121.0 . . ?
C4 C5 C6 117.96(19) . . ?
C4 C5 H5 121.0 . . ?
C2 C3 H3 119.1 . . ?
C2 C3 C4 121.78(18) . . ?
C4 C3 H3 119.1 . . ?
N1 C9 H9A 109.5 . . ?
N1 C9 H9B 109.5 . . ?
N1 C9 H9C 109.5 . . ?
H9A C9 H9B 109.5 . . ?
H9A C9 H9C 109.5 . . ?
H9B C9 H9C 109.5 . . ?
C5 C4 C3 121.57(18) . . ?
C5 C4 H4 119.2 . . ?
C3 C4 H4 119.2 . . ?
F6 C12 C13 105.95(19) . . ?
F6 C12 C11 108.4(2) . . ?
C11 C12 C13 114.6(2) . . ?
F5 C12 C13 112.6(7) . . ?
F5 C12 F6 99(2) . . ?
F5 C12 C11 114.6(13) . . ?
F4 C11 C10 109.6(12) . . ?
F4 C11 C12 108.3(2) . . ?
C12 C11 C10 111.9(7) . . ?
F3 C11 C10 111.3(10) . . ?
F3 C11 F4 104(2) . . ?
F3 C11 C12 111.8(13) . . ?

loop_
_geom_bond_atom_site_label_1
_geom_bond_atom_site_label_2
_geom_bond_distance
_geom_bond_site_symmetry_2
_geom_bond_publ_flag
N1 C8 1.367(2) . ?
N1 C1 1.383(2) . ?
N1 C9 1.461(2) . ?
F8 C13 1.430(2) . ?
C7 C8 1.376(2) . ?
C7 C6 1.426(2) . ?
C7 C10 1.474(3) . ?
C8 C13 1.486(2) . ?
C1 C6 1.409(3) . ?
C1 C2 1.403(3) . ?
C6 C5 1.407(3) . ?
C2 H2 0.9500 . ?
C2 C3 1.374(3) . ?
C10 F1 1.38(2) . ?
C10 C11 1.547(10) . ?
C10 F2 1.34(3) . ?
C13 C12 1.528(3) . ?
C13 F7 1.311(3) . ?
C5 H5 0.9500 . ?
C5 C4 1.377(3) . ?
C3 H3 0.9500 . ?
C3 C4 1.404(3) . ?
C9 H9A 0.9800 . ?
C9 H9B 0.9800 . ?
C9 H9C 0.9800 . ?
C4 H4 0.9500 . ?
F4 C11 1.353(3) . ?
F6 C12 1.351(3) . ?
C12 C11 1.524(4) . ?
C12 F5 1.303(8) . ?
C11 F3 1.329(11) . ?
